data_4070336
loop_
_publ_author_name
'Arita, Manabu'
'Naka, Kensuke'
'Morisaki, Yasuhiro'
'Nakahashi, Akiko'
'Chujo, Yoshiki'

_publ_section_title
;
 Synthesis and Characterization of Stereoisomers of
 1,4-Dihydro-1,4-diarsinines
;
_journal_issue 20
_journal_name_full Organometallics
_journal_page_first 6109
_journal_paper_doi 10.1021/om900727c
_journal_volume 28
_journal_year 2009
_chemical_formula_moiety 'C26 H42 As2 O8'
_chemical_formula_sum 'C26 H42 As2 O8'
_chemical_formula_weight 632.44
_chemical_name_systematic
; 
 ? 
;
_space_group_IT_number 61
_symmetry_cell_setting orthorhombic
_symmetry_space_group_name_Hall '-P 2ac 2ab'
_symmetry_space_group_name_H-M 'P b c a'
_atom_sites_solution_hydrogens geom
_atom_sites_solution_primary direct
_atom_sites_solution_secondary difmap
_audit_creation_method SHELXL-97
_cell_angle_alpha 90.00
_cell_angle_beta 90.00
_cell_angle_gamma 90.00
_cell_formula_units_Z 4
_cell_length_a 11.0446(14)
_cell_length_b 15.6598(13)
_cell_length_c 17.0855(17)
_cell_measurement_temperature 115(2)
_cell_volume 2955.0(5)
_computing_cell_refinement PROCESS-AUTO
_computing_data_collection PROCESS-AUTO
_computing_data_reduction 'Yadokari-XG (Wakita, 2000)'
_computing_molecular_graphics 'Yadokari-XG (Wakita, 2000)'
_computing_publication_material 'Yadokari-XG (Wakita, 2000)'
_computing_structure_refinement 'SHELXL-97 (Sheldrick, 1997)'
_computing_structure_solution 'Dirdif99.2(Beurskens et al., 1999)'
_diffrn_ambient_temperature 115(2)
_diffrn_measured_fraction_theta_full 0.997
_diffrn_measured_fraction_theta_max 0.997
_diffrn_radiation_monochromator graphite
_diffrn_radiation_source 'fine-focus sealed tube'
_diffrn_radiation_type MoK\a
_diffrn_radiation_wavelength 0.71075
_diffrn_reflns_av_R_equivalents 0.0899
_diffrn_reflns_av_sigmaI/netI 0.0507
_diffrn_reflns_limit_h_max 14
_diffrn_reflns_limit_h_min -14
_diffrn_reflns_limit_k_max 20
_diffrn_reflns_limit_k_min -20
_diffrn_reflns_limit_l_max 22
_diffrn_reflns_limit_l_min -20
_diffrn_reflns_number 27098
_diffrn_reflns_theta_full 27.41
_diffrn_reflns_theta_max 27.41
_diffrn_reflns_theta_min 3.01
_exptl_absorpt_coefficient_mu 2.305
_exptl_absorpt_correction_T_max 0.6557
_exptl_absorpt_correction_T_min 0.4592
_exptl_absorpt_correction_type multi-scan
_exptl_absorpt_process_details
;
    Higashi, T. (1995). Program for Absorption Correction.
    Rigaku Corporation, Tokyo, Japan.
;
_exptl_crystal_density_diffrn 1.422
_exptl_crystal_density_method 'not measured'
_exptl_crystal_F_000 1312
_exptl_crystal_size_max 0.40
_exptl_crystal_size_mid 0.40
_exptl_crystal_size_min 0.20
_refine_diff_density_max 1.086
_refine_diff_density_min -0.528
_refine_diff_density_rms 0.080
_refine_ls_extinction_method none
_refine_ls_goodness_of_fit_ref 1.021
_refine_ls_hydrogen_treatment constr
_refine_ls_matrix_type full
_refine_ls_number_parameters 170
_refine_ls_number_reflns 3367
_refine_ls_number_restraints 0
_refine_ls_restrained_S_all 1.021
_refine_ls_R_factor_all 0.0649
_refine_ls_R_factor_gt 0.0394
_refine_ls_shift/su_max 0.000
_refine_ls_shift/su_mean 0.000
_refine_ls_structure_factor_coef Fsqd
_refine_ls_weighting_details 'calc w=1/[\s^2^(Fo^2^)+(0.0443P)^2^+0.0000P] where P=(Fo^2^+2Fc^2^)/3'
_refine_ls_weighting_scheme calc
_refine_ls_wR_factor_gt 0.0776
_refine_ls_wR_factor_ref 0.0834
_reflns_number_gt 2526
_reflns_number_total 3367
_reflns_threshold_expression >2sigma(I)
_cod_data_source_file om900727c_si_001.cif
_cod_data_source_block transDHDAtBu
_cod_database_code 4070336

loop_
_symmetry_equiv_pos_as_xyz
'x, y, z'
'-x+1/2, -y, z+1/2'
'x+1/2, -y+1/2, -z'
'-x, y+1/2, -z+1/2'
'-x, -y, -z'
'x-1/2, y, -z-1/2'
'-x-1/2, y-1/2, z'
'x, -y-1/2, z-1/2'

loop_
_atom_site_label
_atom_site_type_symbol
_atom_site_fract_x
_atom_site_fract_y
_atom_site_fract_z
_atom_site_U_iso_or_equiv
_atom_site_adp_type
_atom_site_occupancy
_atom_site_symmetry_multiplicity
_atom_site_calc_flag
_atom_site_refinement_flags
As1 As 0.12173(3) 0.083021(16) 0.018867(16) 0.01622(9) Uani 1 1 d .
O2 O 0.05095(16) 0.22882(10) -0.06881(10) 0.0144(4) Uani 1 1 d .
O3 O 0.15682(16) -0.06750(11) 0.19071(10) 0.0140(4) Uani 1 1 d .
O4 O -0.15152(16) 0.21112(11) -0.08303(11) 0.0185(4) Uani 1 1 d .
O5 O 0.30831(17) -0.03289(12) 0.10653(11) 0.0199(4) Uani 1 1 d .
C6 C 0.2378(3) -0.08764(17) 0.25769(15) 0.0173(6) Uani 1 1 d .
C7 C -0.0053(3) 0.34468(18) -0.16013(16) 0.0233(7) Uani 1 1 d .
H1 H 0.0329 0.3094 -0.2006 0.035 Uiso 1 1 calc R
H2 H 0.0085 0.4051 -0.1719 0.035 Uiso 1 1 calc R
H3 H -0.0925 0.3332 -0.1590 0.035 Uiso 1 1 calc R
C8 C 0.0495(3) 0.32339(15) -0.08093(16) 0.0169(6) Uani 1 1 d .
C9 C 0.3168(3) -0.16350(19) 0.23777(17) 0.0248(7) Uani 1 1 d .
H4 H 0.2655 -0.2121 0.2233 0.037 Uiso 1 1 calc R
H5 H 0.3662 -0.1787 0.2833 0.037 Uiso 1 1 calc R
H6 H 0.3698 -0.1489 0.1938 0.037 Uiso 1 1 calc R
C10 C 0.1031(2) -0.03167(15) 0.06262(15) 0.0135(5) Uani 1 1 d .
C11 C 0.3116(3) -0.00926(18) 0.27895(17) 0.0253(7) Uani 1 1 d .
H7 H 0.3733 0.0006 0.2387 0.038 Uiso 1 1 calc R
H8 H 0.3510 -0.0183 0.3297 0.038 Uiso 1 1 calc R
H9 H 0.2581 0.0405 0.2822 0.038 Uiso 1 1 calc R
C12 C 0.0774(3) 0.14745(19) 0.11299(17) 0.0322(8) Uani 1 1 d .
H10 H 0.0741 0.2085 0.1006 0.048 Uiso 1 1 calc R
H11 H 0.1380 0.1376 0.1539 0.048 Uiso 1 1 calc R
H12 H -0.0021 0.1284 0.1316 0.048 Uiso 1 1 calc R
C13 C 0.2030(2) -0.04592(15) 0.12093(14) 0.0137(5) Uani 1 1 d .
C14 C 0.1835(3) 0.34434(18) -0.07816(18) 0.0264(7) Uani 1 1 d .
H13 H 0.2182 0.3224 -0.0294 0.040 Uiso 1 1 calc R
H14 H 0.1944 0.4064 -0.0805 0.040 Uiso 1 1 calc R
H15 H 0.2243 0.3177 -0.1228 0.040 Uiso 1 1 calc R
C15 C -0.0182(3) 0.36482(17) -0.01381(17) 0.0256(7) Uani 1 1 d .
H16 H -0.1006 0.3418 -0.0113 0.038 Uiso 1 1 calc R
H17 H -0.0217 0.4267 -0.0221 0.038 Uiso 1 1 calc R
H18 H 0.0240 0.3528 0.0354 0.038 Uiso 1 1 calc R
C16 C -0.0518(2) 0.18404(15) -0.06781(14) 0.0136(5) Uani 1 1 d .
C17 C 0.1486(3) -0.1095(2) 0.32193(17) 0.0275(7) Uani 1 1 d .
H19 H 0.0955 -0.0605 0.3315 0.041 Uiso 1 1 calc R
H20 H 0.1929 -0.1234 0.3700 0.041 Uiso 1 1 calc R
H21 H 0.0998 -0.1588 0.3059 0.041 Uiso 1 1 calc R
C18 C -0.0283(2) 0.09432(15) -0.04015(15) 0.0144(5) Uani 1 1 d .

loop_
_atom_site_aniso_label
_atom_site_aniso_U_11
_atom_site_aniso_U_22
_atom_site_aniso_U_33
_atom_site_aniso_U_23
_atom_site_aniso_U_13
_atom_site_aniso_U_12
As1 0.01804(15) 0.01589(14) 0.01472(15) 0.00399(12) -0.00367(12) -0.00373(12)
O2 0.0169(10) 0.0111(8) 0.0152(10) 0.0040(7) -0.0003(8) -0.0012(7)
O3 0.0134(9) 0.0195(9) 0.0092(9) 0.0017(7) -0.0022(7) 0.0018(7)
O4 0.0161(11) 0.0163(9) 0.0232(11) 0.0010(8) -0.0012(8) 0.0011(8)
O5 0.0160(11) 0.0270(10) 0.0167(10) 0.0029(8) -0.0004(8) -0.0020(8)
C6 0.0171(14) 0.0225(14) 0.0125(12) 0.0038(11) -0.0034(10) 0.0005(12)
C7 0.0277(17) 0.0204(14) 0.0220(15) 0.0068(12) -0.0035(13) -0.0002(12)
C8 0.0251(16) 0.0071(11) 0.0185(14) 0.0037(11) -0.0029(12) -0.0001(11)
C9 0.0248(17) 0.0283(16) 0.0212(15) 0.0038(13) -0.0048(13) 0.0067(13)
C10 0.0147(14) 0.0161(12) 0.0098(12) 0.0014(10) 0.0018(10) 0.0007(10)
C11 0.0313(17) 0.0289(15) 0.0156(15) -0.0008(13) -0.0066(13) -0.0052(13)
C12 0.057(2) 0.0210(15) 0.0184(16) -0.0041(13) -0.0131(15) 0.0047(15)
C13 0.0208(15) 0.0089(11) 0.0114(12) -0.0013(10) -0.0017(11) 0.0000(11)
C14 0.0271(18) 0.0206(14) 0.0316(18) 0.0080(13) -0.0030(14) -0.0059(13)
C15 0.0314(18) 0.0187(14) 0.0268(16) -0.0048(13) 0.0003(14) 0.0004(12)
C16 0.0198(15) 0.0146(12) 0.0063(12) -0.0009(10) 0.0005(10) 0.0000(11)
C17 0.0250(18) 0.0436(18) 0.0139(14) 0.0073(13) -0.0015(12) 0.0008(14)
C18 0.0182(14) 0.0146(13) 0.0103(12) 0.0012(10) -0.0003(10) 0.0021(11)

loop_
_atom_type_symbol
_atom_type_description
_atom_type_scat_dispersion_real
_atom_type_scat_dispersion_imag
_atom_type_scat_source
C C 0.0033 0.0016 'International Tables Vol C Tables 4.2.6.8 and 6.1.1.4'
H H 0.0000 0.0000 'International Tables Vol C Tables 4.2.6.8 and 6.1.1.4'
As As 0.0499 2.0058 'International Tables Vol C Tables 4.2.6.8 and 6.1.1.4'
O O 0.0106 0.0060 'International Tables Vol C Tables 4.2.6.8 and 6.1.1.4'

loop_
_geom_angle_atom_site_label_1
_geom_angle_atom_site_label_2
_geom_angle_atom_site_label_3
_geom_angle
_geom_angle_site_symmetry_1
C18 As1 C10 101.05(10) .
C18 As1 C12 99.53(12) .
C10 As1 C12 97.63(12) .
C16 O2 C8 120.9(2) .
C13 O3 C6 120.6(2) .
O3 C6 C9 109.9(2) .
O3 C6 C17 102.4(2) .
C9 C6 C17 111.1(2) .
O3 C6 C11 109.6(2) .
C9 C6 C11 112.3(2) .
C17 C6 C11 111.0(2) .
C8 C7 H1 109.5 .
C8 C7 H2 109.5 .
H1 C7 H2 109.5 .
C8 C7 H3 109.5 .
H1 C7 H3 109.5 .
H2 C7 H3 109.5 .
O2 C8 C15 109.0(2) .
O2 C8 C14 101.5(2) .
C15 C8 C14 111.4(2) .
O2 C8 C7 110.2(2) .
C15 C8 C7 112.6(2) .
C14 C8 C7 111.6(2) .
C6 C9 H4 109.5 .
C6 C9 H5 109.5 .
H4 C9 H5 109.5 .
C6 C9 H6 109.5 .
H4 C9 H6 109.5 .
H5 C9 H6 109.5 .
C18 C10 C13 122.3(2) 5
C18 C10 As1 128.9(2) 5
C13 C10 As1 108.18(17) .
C6 C11 H7 109.5 .
C6 C11 H8 109.5 .
H7 C11 H8 109.5 .
C6 C11 H9 109.5 .
H7 C11 H9 109.5 .
H8 C11 H9 109.5 .
As1 C12 H10 109.5 .
As1 C12 H11 109.5 .
H10 C12 H11 109.5 .
As1 C12 H12 109.5 .
H10 C12 H12 109.5 .
H11 C12 H12 109.5 .
O5 C13 O3 126.3(2) .
O5 C13 C10 123.2(2) .
O3 C13 C10 110.3(2) .
C8 C14 H13 109.5 .
C8 C14 H14 109.5 .
H13 C14 H14 109.5 .
C8 C14 H15 109.5 .
H13 C14 H15 109.5 .
H14 C14 H15 109.5 .
C8 C15 H16 109.5 .
C8 C15 H17 109.5 .
H16 C15 H17 109.5 .
C8 C15 H18 109.5 .
H16 C15 H18 109.5 .
H17 C15 H18 109.5 .
O4 C16 O2 126.0(2) .
O4 C16 C18 123.5(2) .
O2 C16 C18 110.4(2) .
C6 C17 H19 109.5 .
C6 C17 H20 109.5 .
H19 C17 H20 109.5 .
C6 C17 H21 109.5 .
H19 C17 H21 109.5 .
H20 C17 H21 109.5 .
C10 C18 C16 119.2(2) 5
C10 C18 As1 127.36(19) 5
C16 C18 As1 113.21(18) .

loop_
_geom_bond_atom_site_label_1
_geom_bond_atom_site_label_2
_geom_bond_distance
_geom_bond_site_symmetry_2
As1 C18 1.947(3) .
As1 C10 1.956(2) .
As1 C12 1.961(3) .
O2 C16 1.334(3) .
O2 C8 1.495(3) .
O3 C13 1.340(3) .
O3 C6 1.486(3) .
O4 C16 1.209(3) .
O5 C13 1.206(3) .
C6 C9 1.512(4) .
C6 C17 1.514(4) .
C6 C11 1.517(4) .
C7 C8 1.519(4) .
C7 H1 0.9800 .
C7 H2 0.9800 .
C7 H3 0.9800 .
C8 C15 1.515(4) .
C8 C14 1.517(4) .
C9 H4 0.9800 .
C9 H5 0.9800 .
C9 H6 0.9800 .
C10 C18 1.339(3) 5
C10 C13 1.504(4) .
C11 H7 0.9800 .
C11 H8 0.9800 .
C11 H9 0.9800 .
C12 H10 0.9800 .
C12 H11 0.9800 .
C12 H12 0.9800 .
C14 H13 0.9800 .
C14 H14 0.9800 .
C14 H15 0.9800 .
C15 H16 0.9800 .
C15 H17 0.9800 .
C15 H18 0.9800 .
C16 C18 1.505(3) .
C17 H19 0.9800 .
C17 H20 0.9800 .
C17 H21 0.9800 .
C18 C10 1.339(3) 5

loop_
_geom_torsion_atom_site_label_1
_geom_torsion_atom_site_label_2
_geom_torsion_atom_site_label_3
_geom_torsion_atom_site_label_4
_geom_torsion
_geom_torsion_site_symmetry_1
_geom_torsion_site_symmetry_4
C13 O3 C6 C9 -60.8(3) . .
C13 O3 C6 C17 -179.0(2) . .
C13 O3 C6 C11 63.1(3) . .
C16 O2 C8 C15 62.8(3) . .
C16 O2 C8 C14 -179.5(2) . .
C16 O2 C8 C7 -61.2(3) . .
C18 As1 C10 C18 17.8(3) . 5
C12 As1 C10 C18 119.1(3) . 5
C18 As1 C10 C13 -171.12(17) . .
C12 As1 C10 C13 -69.79(19) . .
C6 O3 C13 O5 -7.2(4) . .
C6 O3 C13 C10 178.1(2) . .
C18 C10 C13 O5 121.3(3) 5 .
As1 C10 C13 O5 -50.5(3) . .
C18 C10 C13 O3 -63.8(3) 5 .
As1 C10 C13 O3 124.39(18) . .
C8 O2 C16 O4 7.1(4) . .
C8 O2 C16 C18 -169.6(2) . .
O4 C16 C18 C10 29.0(4) . 5
O2 C16 C18 C10 -154.2(2) . 5
O4 C16 C18 As1 -156.2(2) . .
O2 C16 C18 As1 20.6(3) . .
C10 As1 C18 C10 -17.4(3) . 5
C12 As1 C18 C10 -117.2(3) . 5
C10 As1 C18 C16 168.35(18) . .
C12 As1 C18 C16 68.6(2) . .
